data_9008587
loop_
_publ_author_name
'Wyckoff, R. W. G.'

_publ_section_title
;
 Second edition. Interscience Publishers, New York, New York
 Sample is stable room conditions to 110 C
;
_journal_name_full 'Crystal Structures'
_journal_page_first 7
_journal_page_last 83
_journal_volume 1
_journal_year 1963
_chemical_formula_sum Pu
_chemical_name_common Plutonium-alpha
_chemical_name_mineral Plutonium-alpha
_space_group_IT_number 11
_symmetry_space_group_name_Hall '-P 2yb'
_symmetry_space_group_name_H-M 'P 1 21/m 1'
_cell_angle_alpha 90
_cell_angle_beta 101.80
_cell_angle_gamma 90
_cell_length_a 6.1835
_cell_length_b 4.8244
_cell_length_c 10.973
_cell_formula_units_Z 16
_cell_volume 320.425
_database_code_amcsd 0011265
_exptl_crystal_density_diffrn 20.232
_cod_database_code 9008587

loop_
_space_group_symop_operation_xyz
x,y,z
x,1/2-y,z
-x,1/2+y,-z
-x,-y,-z

loop_
_atom_site_label
_atom_site_fract_x
_atom_site_fract_y
_atom_site_fract_z
Pu1 0.33200 0.25000 0.15500
Pu2 0.77400 0.25000 0.17500
Pu3 0.14400 0.25000 0.34100
Pu4 0.65800 0.25000 0.45700
Pu5 0.01600 0.25000 0.62100
Pu6 0.46500 0.25000 0.64400
Pu7 0.33700 0.25000 0.92600
Pu8 0.89200 0.25000 0.89700

loop_
_cod_related_entry_id
_cod_related_entry_database
_cod_related_entry_code
1 ChemSpider 22382
2 AMCSD 0011265
